data_4029312
loop_
_publ_author_name
'Ghosh, Priya'
'Saha, Pipas'
'Bondalapati, Somasekhar'
'Indukuri, Kiran'
'Saikia, Anil K.'

_publ_section_title
;
 Lewis Acid Mediated Intramolecular C-C Bond Formation of Alkyne-Epoxide
 Leading to Six-Membered Nitrogen and Oxygen Heterocycles.
;
_journal_issue 9
_journal_name_full 'The Journal of organic chemistry'
_journal_page_first 4119
_journal_page_last 4124
_journal_paper_doi 10.1021/jo402550e
_journal_volume 79
_journal_year 2014
_chemical_formula_sum 'C18 H16 O2'
_chemical_formula_weight 264.31
_chemical_name_systematic
; 
 ? 
;
_space_group_IT_number 14
_symmetry_cell_setting monoclinic
_symmetry_space_group_name_Hall '-P 2ybc'
_symmetry_space_group_name_H-M 'P 1 21/c 1'
_atom_sites_solution_hydrogens geom
_atom_sites_solution_primary direct
_atom_sites_solution_secondary difmap
_audit_creation_method SHELXL-97
_cell_angle_alpha 90.00
_cell_angle_beta 106.991(8)
_cell_angle_gamma 90.00
_cell_formula_units_Z 4
_cell_length_a 12.3796(15)
_cell_length_b 10.5493(15)
_cell_length_c 11.3168(13)
_cell_measurement_temperature 296(2)
_cell_volume 1413.4(3)
_computing_cell_refinement 'Bruker SMART'
_computing_data_collection 'Bruker SMART'
_computing_data_reduction 'Bruker SAINT'
_computing_molecular_graphics 'Bruker SHELXTL'
_computing_publication_material 'Bruker SHELXTL'
_computing_structure_refinement 'SHELXL-97 (Sheldrick, 1997)'
_computing_structure_solution 'SHELXS-97 (Sheldrick, 1990)'
_diffrn_ambient_temperature 296(2)
_diffrn_measured_fraction_theta_full 0.985
_diffrn_measured_fraction_theta_max 0.985
_diffrn_radiation_monochromator graphite
_diffrn_radiation_source 'fine-focus sealed tube'
_diffrn_radiation_type MoK\a
_diffrn_radiation_wavelength 0.71073
_diffrn_reflns_av_R_equivalents 0.0332
_diffrn_reflns_av_sigmaI/netI 0.0308
_diffrn_reflns_limit_h_max 14
_diffrn_reflns_limit_h_min -14
_diffrn_reflns_limit_k_max 12
_diffrn_reflns_limit_k_min -11
_diffrn_reflns_limit_l_max 13
_diffrn_reflns_limit_l_min -13
_diffrn_reflns_number 16532
_diffrn_reflns_theta_full 25.25
_diffrn_reflns_theta_max 25.25
_diffrn_reflns_theta_min 1.72
_exptl_absorpt_coefficient_mu 0.080
_exptl_absorpt_correction_T_max 0.990
_exptl_absorpt_correction_T_min 0.977
_exptl_absorpt_correction_type multi-scan
_exptl_absorpt_process_details multi-scan
_exptl_crystal_colour colorless
_exptl_crystal_density_diffrn 1.242
_exptl_crystal_density_method 'not measured'
_exptl_crystal_description block
_exptl_crystal_F_000 560
_exptl_crystal_size_max 0.32
_exptl_crystal_size_mid 0.24
_exptl_crystal_size_min 0.12
_refine_diff_density_max 0.261
_refine_diff_density_min -0.187
_refine_diff_density_rms 0.037
_refine_ls_extinction_method none
_refine_ls_goodness_of_fit_ref 1.008
_refine_ls_hydrogen_treatment constr
_refine_ls_matrix_type full
_refine_ls_number_parameters 181
_refine_ls_number_reflns 2528
_refine_ls_number_restraints 0
_refine_ls_restrained_S_all 1.008
_refine_ls_R_factor_all 0.0752
_refine_ls_R_factor_gt 0.0448
_refine_ls_shift/su_max 0.000
_refine_ls_shift/su_mean 0.000
_refine_ls_structure_factor_coef Fsqd
_refine_ls_weighting_details 'calc w=1/[\s^2^(Fo^2^)+(0.0700P)^2^+0.1000P] where P=(Fo^2^+2Fc^2^)/3'
_refine_ls_weighting_scheme calc
_refine_ls_wR_factor_gt 0.1138
_refine_ls_wR_factor_ref 0.1295
_reflns_number_gt 1680
_reflns_number_total 2528
_reflns_threshold_expression >2sigma(I)
_cod_data_source_file jo402550e_si_001.cif
_cod_data_source_block gp-2a-1
_cod_depositor_comments
;
The following automatic conversions were performed:

'_symmetry_cell_setting' value ' Monoclinic' changed to 'monoclinic'
according to
/usr/data/users/saulius/crontab/automatic-downloads/rss-feeds/ACS/lib/dictionaries/cif_core.dic
dictionary named 'cif_core.dic' version 2.4.2 from 2011-04-26.

Automatic conversion script
Id: cif_fix_values 2281 2013-09-26 08:29:07Z andrius 

 Adding full bibliography for 4029312.cif.
;
_cod_original_sg_symbol_H-M '     P 21/c   '
_cod_database_code 4029312

loop_
_symmetry_equiv_pos_as_xyz
'x, y, z'
'-x, y+1/2, -z+1/2'
'-x, -y, -z'
'x, -y-1/2, z-1/2'

loop_
_atom_site_label
_atom_site_type_symbol
_atom_site_fract_x
_atom_site_fract_y
_atom_site_fract_z
_atom_site_U_iso_or_equiv
_atom_site_adp_type
_atom_site_occupancy
_atom_site_symmetry_multiplicity
_atom_site_calc_flag
_atom_site_refinement_flags
O1 O 0.03500(10) 0.64853(12) 0.47270(10) 0.0589(4) Uani 1 1 d .
O2 O 0.32195(11) 0.55642(14) 0.35627(13) 0.0695(4) Uani 1 1 d .
C1 C -0.10891(16) 0.59021(19) 0.07388(17) 0.0552(5) Uani 1 1 d .
H1 H -0.0414 0.5461 0.1036 0.066 Uiso 1 1 calc R
C2 C -0.18566(18) 0.5533(2) -0.03652(18) 0.0666(6) Uani 1 1 d .
H2 H -0.1696 0.4845 -0.0799 0.080 Uiso 1 1 calc R
C3 C -0.28502(19) 0.6179(2) -0.08164(19) 0.0689(6) Uani 1 1 d .
H3 H -0.3361 0.5938 -0.1562 0.083 Uiso 1 1 calc R
C4 C -0.30904(17) 0.7179(2) -0.01696(19) 0.0671(6) Uani 1 1 d .
H4 H -0.3770 0.7611 -0.0473 0.081 Uiso 1 1 calc R
C5 C -0.23262(16) 0.75562(19) 0.09409(17) 0.0546(5) Uani 1 1 d .
H5 H -0.2497 0.8240 0.1373 0.066 Uiso 1 1 calc R
C6 C -0.13127(14) 0.69192(17) 0.14066(15) 0.0438(4) Uani 1 1 d .
C7 C -0.04801(14) 0.72885(17) 0.26327(14) 0.0460(5) Uani 1 1 d .
H7 H -0.0671 0.8144 0.2845 0.055 Uiso 1 1 calc R
C8 C -0.05817(15) 0.63822(19) 0.36499(15) 0.0549(5) Uani 1 1 d .
H8A H -0.1272 0.6567 0.3858 0.066 Uiso 1 1 calc R
H8B H -0.0631 0.5519 0.3344 0.066 Uiso 1 1 calc R
C9 C 0.13489(16) 0.6041(2) 0.44913(17) 0.0585(5) Uani 1 1 d .
H9A H 0.1283 0.5137 0.4329 0.070 Uiso 1 1 calc R
H9B H 0.1987 0.6178 0.5217 0.070 Uiso 1 1 calc R
C10 C 0.15585(15) 0.67122(17) 0.34001(15) 0.0456(5) Uani 1 1 d .
C11 C 0.26976(15) 0.65557(18) 0.32398(15) 0.0490(5) Uani 1 1 d .
C12 C 0.32139(14) 0.75872(18) 0.26812(15) 0.0467(5) Uani 1 1 d .
C13 C 0.30821(16) 0.88598(19) 0.29328(17) 0.0572(5) Uani 1 1 d .
H13 H 0.2624 0.9088 0.3419 0.069 Uiso 1 1 calc R
C14 C 0.36328(17) 0.9787(2) 0.2460(2) 0.0695(6) Uani 1 1 d .
H14 H 0.3558 1.0635 0.2648 0.083 Uiso 1 1 calc R
C15 C 0.42860(17) 0.9462(2) 0.1717(2) 0.0702(6) Uani 1 1 d .
H15 H 0.4640 1.0090 0.1388 0.084 Uiso 1 1 calc R
C16 C 0.44189(16) 0.8208(2) 0.14573(18) 0.0664(6) Uani 1 1 d .
H16 H 0.4864 0.7989 0.0954 0.080 Uiso 1 1 calc R
C17 C 0.38943(15) 0.7274(2) 0.19422(16) 0.0569(5) Uani 1 1 d .
H17 H 0.3997 0.6427 0.1773 0.068 Uiso 1 1 calc R
C18 C 0.07230(14) 0.73017(16) 0.25800(15) 0.0456(5) Uani 1 1 d .
H18 H 0.0886 0.7744 0.1942 0.055 Uiso 1 1 calc R

loop_
_atom_site_aniso_label
_atom_site_aniso_U_11
_atom_site_aniso_U_22
_atom_site_aniso_U_33
_atom_site_aniso_U_23
_atom_site_aniso_U_13
_atom_site_aniso_U_12
O1 0.0518(8) 0.0890(11) 0.0384(7) 0.0000(6) 0.0172(6) 0.0027(7)
O2 0.0644(9) 0.0701(10) 0.0806(10) 0.0174(8) 0.0315(8) 0.0170(8)
C1 0.0470(12) 0.0641(13) 0.0549(12) -0.0046(10) 0.0156(9) 0.0024(9)
C2 0.0636(15) 0.0803(15) 0.0564(13) -0.0150(11) 0.0184(11) -0.0110(12)
C3 0.0552(14) 0.0955(17) 0.0513(12) -0.0025(12) 0.0081(10) -0.0147(13)
C4 0.0437(13) 0.0923(17) 0.0612(13) 0.0152(12) 0.0089(10) 0.0064(11)
C5 0.0488(12) 0.0623(13) 0.0556(12) 0.0062(9) 0.0199(10) 0.0065(10)
C6 0.0390(11) 0.0527(11) 0.0418(9) 0.0029(8) 0.0152(8) -0.0015(8)
C7 0.0446(11) 0.0518(12) 0.0432(10) -0.0009(8) 0.0153(8) 0.0019(8)
C8 0.0461(12) 0.0777(14) 0.0438(11) 0.0019(9) 0.0174(9) -0.0027(10)
C9 0.0516(12) 0.0806(14) 0.0460(11) 0.0085(10) 0.0183(9) 0.0049(10)
C10 0.0453(11) 0.0537(12) 0.0385(9) 0.0000(8) 0.0136(8) 0.0009(9)
C11 0.0462(12) 0.0599(13) 0.0408(10) -0.0001(9) 0.0128(8) 0.0022(10)
C12 0.0351(10) 0.0592(13) 0.0444(10) -0.0009(8) 0.0093(8) 0.0003(8)
C13 0.0486(12) 0.0636(14) 0.0595(12) -0.0107(10) 0.0159(10) -0.0042(10)
C14 0.0598(14) 0.0604(14) 0.0860(16) -0.0088(11) 0.0180(12) -0.0119(11)
C15 0.0512(13) 0.0762(17) 0.0814(15) 0.0096(12) 0.0167(11) -0.0148(11)
C16 0.0471(13) 0.0901(18) 0.0676(13) 0.0081(12) 0.0255(10) 0.0019(11)
C17 0.0471(12) 0.0644(14) 0.0630(12) 0.0020(10) 0.0220(10) 0.0053(10)
C18 0.0462(11) 0.0531(12) 0.0397(9) -0.0003(8) 0.0159(8) -0.0048(9)

loop_
_atom_type_symbol
_atom_type_description
_atom_type_scat_dispersion_real
_atom_type_scat_dispersion_imag
_atom_type_scat_source
C C 0.0033 0.0016 'International Tables Vol C Tables 4.2.6.8 and 6.1.1.4'
H H 0.0000 0.0000 'International Tables Vol C Tables 4.2.6.8 and 6.1.1.4'
O O 0.0106 0.0060 'International Tables Vol C Tables 4.2.6.8 and 6.1.1.4'

loop_
_geom_angle_atom_site_label_1
_geom_angle_atom_site_label_2
_geom_angle_atom_site_label_3
_geom_angle
C8 O1 C9 110.38(13)
C6 C1 C2 121.04(18)
C6 C1 H1 119.5
C2 C1 H1 119.5
C3 C2 C1 120.1(2)
C3 C2 H2 120.0
C1 C2 H2 120.0
C4 C3 C2 119.86(19)
C4 C3 H3 120.1
C2 C3 H3 120.1
C3 C4 C5 120.52(19)
C3 C4 H4 119.7
C5 C4 H4 119.7
C6 C5 C4 120.40(19)
C6 C5 H5 119.8
C4 C5 H5 119.8
C5 C6 C1 118.12(17)
C5 C6 C7 121.41(17)
C1 C6 C7 120.44(16)
C18 C7 C6 112.39(13)
C18 C7 C8 109.57(14)
C6 C7 C8 110.14(14)
C18 C7 H7 108.2
C6 C7 H7 108.2
C8 C7 H7 108.2
O1 C8 C7 111.98(14)
O1 C8 H8A 109.2
C7 C8 H8A 109.2
O1 C8 H8B 109.2
C7 C8 H8B 109.2
H8A C8 H8B 107.9
O1 C9 C10 111.49(15)
O1 C9 H9A 109.3
C10 C9 H9A 109.3
O1 C9 H9B 109.3
C10 C9 H9B 109.3
H9A C9 H9B 108.0
C18 C10 C11 122.82(15)
C18 C10 C9 120.47(16)
C11 C10 C9 116.40(16)
O2 C11 C10 119.68(16)
O2 C11 C12 119.59(16)
C10 C11 C12 120.73(16)
C17 C12 C13 118.72(17)
C17 C12 C11 119.44(17)
C13 C12 C11 121.75(16)
C14 C13 C12 120.08(18)
C14 C13 H13 120.0
C12 C13 H13 120.0
C15 C14 C13 120.4(2)
C15 C14 H14 119.8
C13 C14 H14 119.8
C14 C15 C16 120.0(2)
C14 C15 H15 120.0
C16 C15 H15 120.0
C15 C16 C17 120.17(19)
C15 C16 H16 119.9
C17 C16 H16 119.9
C16 C17 C12 120.57(19)
C16 C17 H17 119.7
C12 C17 H17 119.7
C10 C18 C7 123.06(15)
C10 C18 H18 118.5
C7 C18 H18 118.5

loop_
_geom_bond_atom_site_label_1
_geom_bond_atom_site_label_2
_geom_bond_distance
O1 C8 1.416(2)
O1 C9 1.419(2)
O2 C11 1.228(2)
C1 C6 1.386(2)
C1 C2 1.386(2)
C1 H1 0.9300
C2 C3 1.368(3)
C2 H2 0.9300
C3 C4 1.365(3)
C3 H3 0.9300
C4 C5 1.392(3)
C4 H4 0.9300
C5 C6 1.385(2)
C5 H5 0.9300
C6 C7 1.518(2)
C7 C18 1.508(2)
C7 C8 1.530(2)
C7 H7 0.9800
C8 H8A 0.9700
C8 H8B 0.9700
C9 C10 1.510(2)
C9 H9A 0.9700
C9 H9B 0.9700
C10 C18 1.326(2)
C10 C11 1.483(2)
C11 C12 1.493(2)
C12 C17 1.389(2)
C12 C13 1.392(3)
C13 C14 1.386(3)
C13 H13 0.9300
C14 C15 1.369(3)
C14 H14 0.9300
C15 C16 1.376(3)
C15 H15 0.9300
C16 C17 1.379(3)
C16 H16 0.9300
C17 H17 0.9300
C18 H18 0.9300

loop_
_geom_torsion_atom_site_label_1
_geom_torsion_atom_site_label_2
_geom_torsion_atom_site_label_3
_geom_torsion_atom_site_label_4
_geom_torsion
C6 C1 C2 C3 0.4(3)
C1 C2 C3 C4 -0.8(3)
C2 C3 C4 C5 0.7(3)
C3 C4 C5 C6 -0.2(3)
C4 C5 C6 C1 -0.2(3)
C4 C5 C6 C7 -178.27(16)
C2 C1 C6 C5 0.1(3)
C2 C1 C6 C7 178.17(16)
C5 C6 C7 C18 -137.04(17)
C1 C6 C7 C18 44.9(2)
C5 C6 C7 C8 100.48(19)
C1 C6 C7 C8 -77.55(19)
C9 O1 C8 C7 -67.46(19)
C18 C7 C8 O1 41.21(19)
C6 C7 C8 O1 165.34(14)
C8 O1 C9 C10 54.7(2)
O1 C9 C10 C18 -19.9(3)
O1 C9 C10 C11 166.19(15)
C18 C10 C11 O2 -141.95(18)
C9 C10 C11 O2 31.8(2)
C18 C10 C11 C12 37.6(3)
C9 C10 C11 C12 -148.70(16)
O2 C11 C12 C17 34.3(2)
C10 C11 C12 C17 -145.20(16)
O2 C11 C12 C13 -142.17(18)
C10 C11 C12 C13 38.3(2)
C17 C12 C13 C14 -0.6(3)
C11 C12 C13 C14 175.91(17)
C12 C13 C14 C15 1.7(3)
C13 C14 C15 C16 -1.4(3)
C14 C15 C16 C17 0.1(3)
C15 C16 C17 C12 1.0(3)
C13 C12 C17 C16 -0.7(3)
C11 C12 C17 C16 -177.30(16)
C11 C10 C18 C7 170.11(16)
C9 C10 C18 C7 -3.3(3)
C6 C7 C18 C10 -129.64(18)
C8 C7 C18 C10 -6.8(2)
